data_7217159
loop_
_publ_author_name
'Yang, Dan'
'Zhou, Hu'
'Yuan, Ai-Hua'
'Li, Yi-Zhi'

_publ_section_title
;
 Sandwich-like octacyanometalate-based cadmium assemblies with the
 4,4&#x2032;-dipyridyl sulfide ligand
;
_journal_issue 36
_journal_name_full CrystEngComm
_journal_page_first 8344
_journal_paper_doi 10.1039/C4CE00965G
_journal_volume 16
_journal_year 2014
_chemical_formula_moiety 'C66 H48 Cd3 N26 O4 S5 W2, 2(C2 H6 O)'
_chemical_formula_sum 'C70 H60 Cd3 N26 O6 S5 W2'
_chemical_formula_weight 2226.64
_chemical_name_systematic
; 
 ? 
;
_space_group_IT_number 15
_symmetry_cell_setting monoclinic
_symmetry_space_group_name_Hall '-C 2yc'
_symmetry_space_group_name_H-M 'C 1 2/c 1'
_atom_sites_solution_hydrogens geom
_atom_sites_solution_primary direct
_atom_sites_solution_secondary difmap
_audit_creation_method SHELXL-97
_cell_angle_alpha 90.00
_cell_angle_beta 104.686(2)
_cell_angle_gamma 90.00
_cell_formula_units_Z 4
_cell_length_a 37.571(5)
_cell_length_b 11.9361(15)
_cell_length_c 19.196(2)
_cell_measurement_temperature 100(2)
_cell_volume 8327.2(18)
_computing_cell_refinement SMART
_computing_data_collection 'SMART (Bruker, 2000)'
_computing_data_reduction 'SAINT (Bruker, 2000)'
_computing_molecular_graphics SHELXTL
_computing_publication_material SHELXTL
_computing_structure_refinement SHELXTL
_computing_structure_solution 'SHELXTL (Bruker, 2000)'
_diffrn_ambient_temperature 100(2)
_diffrn_measured_fraction_theta_full 0.997
_diffrn_measured_fraction_theta_max 0.997
_diffrn_measurement_device_type 'Bruker Smart Apex CCD'
_diffrn_measurement_method 'phi and omega scans'
_diffrn_radiation_monochromator graphite
_diffrn_radiation_source 'fine-focus sealed tube'
_diffrn_radiation_type MoK\a
_diffrn_radiation_wavelength 0.71073
_diffrn_reflns_av_R_equivalents 0.0405
_diffrn_reflns_av_sigmaI/netI 0.0340
_diffrn_reflns_limit_h_max 45
_diffrn_reflns_limit_h_min -45
_diffrn_reflns_limit_k_max 14
_diffrn_reflns_limit_k_min -14
_diffrn_reflns_limit_l_max 22
_diffrn_reflns_limit_l_min -23
_diffrn_reflns_number 30888
_diffrn_reflns_theta_full 25.60
_diffrn_reflns_theta_max 25.60
_diffrn_reflns_theta_min 2.72
_exptl_absorpt_coefficient_mu 3.696
_exptl_absorpt_correction_T_max 0.7564
_exptl_absorpt_correction_T_min 0.5252
_exptl_absorpt_correction_type multi-scan
_exptl_absorpt_process_details 'SADABS; Bruker, 2000'
_exptl_crystal_colour pale-yellow
_exptl_crystal_density_diffrn 1.776
_exptl_crystal_density_method 'not measured'
_exptl_crystal_description rod
_exptl_crystal_F_000 4328
_exptl_crystal_size_max 0.20
_exptl_crystal_size_mid 0.09
_exptl_crystal_size_min 0.08
_refine_diff_density_max 1.047
_refine_diff_density_min -1.409
_refine_diff_density_rms 0.097
_refine_ls_extinction_method none
_refine_ls_goodness_of_fit_ref 1.043
_refine_ls_hydrogen_treatment mixed
_refine_ls_matrix_type full
_refine_ls_number_parameters 520
_refine_ls_number_reflns 7815
_refine_ls_number_restraints 8
_refine_ls_restrained_S_all 1.043
_refine_ls_R_factor_all 0.0354
_refine_ls_R_factor_gt 0.0259
_refine_ls_shift/su_max 0.002
_refine_ls_shift/su_mean 0.000
_refine_ls_structure_factor_coef Fsqd
_refine_ls_weighting_details 'calc w=1/[\s^2^(Fo^2^)+(0.0346P)^2^+5.2452P] where P=(Fo^2^+2Fc^2^)/3'
_refine_ls_weighting_scheme calc
_refine_ls_wR_factor_gt 0.0628
_refine_ls_wR_factor_ref 0.0658
_reflns_number_gt 6710
_reflns_number_total 7815
_reflns_threshold_expression >2sigma(I)
_cod_data_source_file c4ce00965g2.cif
_cod_data_source_block 3(yd084)
_cod_depositor_comments
;
The following automatic conversions were performed:

'_symmetry_cell_setting' value 'Monoclinic' changed to 'monoclinic'
according to
/usr/data/users/saulius/crontab/automatic-downloads/rss-feeds/RSC/lib/dictionaries/cif_core.dic
dictionary named 'cif_core.dic' version 2.4.2 from 2011-04-26.

Automatic conversion script
Id: cif_fix_values 2281 2013-09-26 08:29:07Z andrius 

 Adding full bibliography for 7217156--7217159.cif.
;
_cod_original_cell_volume 8327.4(18)
_cod_original_sg_symbol_H-M 'C2/c  '
_cod_database_code 7217159

loop_
_symmetry_equiv_pos_as_xyz
'x, y, z'
'-x, y, -z+1/2'
'x+1/2, y+1/2, z'
'-x+1/2, y+1/2, -z+1/2'
'-x, -y, -z'
'x, -y, z-1/2'
'-x+1/2, -y+1/2, -z'
'x+1/2, -y+1/2, z-1/2'

loop_
_atom_site_label
_atom_site_type_symbol
_atom_site_fract_x
_atom_site_fract_y
_atom_site_fract_z
_atom_site_U_iso_or_equiv
_atom_site_adp_type
_atom_site_occupancy
_atom_site_symmetry_multiplicity
_atom_site_calc_flag
_atom_site_refinement_flags
W1 W 0.628148(4) 0.689153(10) 0.146745(8) 0.02661(6) Uani 1 1 d .
Cd1 Cd 0.5000 0.5000 0.0000 0.03420(10) Uani 1 2 d S
S1 S 0.5000 0.09627(12) 0.2500 0.0489(4) Uani 1 2 d S
O1 O 0.48965(9) 0.6173(3) 0.09012(17) 0.0651(10) Uani 1 1 d D
N1 N 0.56113(9) 0.5537(3) 0.03235(18) 0.0389(8) Uani 1 1 d .
C1 C 0.58524(10) 0.6018(3) 0.06868(19) 0.0299(8) Uani 1 1 d .
H1A H 0.5079(6) 0.644(3) 0.1169(16) 0.045 Uiso 1 1 d D
H1B H 0.4708(6) 0.615(4) 0.1055(18) 0.045 Uiso 1 1 d D
Cd2 Cd 0.669393(7) 0.258373(19) 0.212150(13) 0.02747(7) Uani 1 1 d .
S2 S 0.56794(3) -0.09145(9) 0.37559(6) 0.0459(3) Uani 1 1 d .
O2 O 0.70979(8) 0.1107(2) 0.22327(19) 0.0529(8) Uani 1 1 d D
N2 N 0.63137(9) 0.4217(2) 0.19562(17) 0.0366(7) Uani 1 1 d .
C2 C 0.62970(9) 0.5149(3) 0.17944(19) 0.0283(8) Uani 1 1 d .
H2A H 0.7000(8) 0.0525(17) 0.2061(19) 0.043 Uiso 1 1 d D
H2B H 0.7317(4) 0.107(3) 0.244(2) 0.043 Uiso 1 1 d D
S3 S 0.78069(3) 0.51373(11) 0.02168(6) 0.0560(3) Uani 1 1 d .
O3 O 0.44995(17) 0.5292(7) 0.1657(4) 0.195(4) Uani 1 1 d D
H3C H 0.4508 0.5746 0.1990 0.292 Uiso 1 1 d R
N3 N 0.71581(9) 0.6158(3) 0.20219(19) 0.0451(9) Uani 1 1 d .
C3 C 0.68571(11) 0.6395(3) 0.1808(2) 0.0344(9) Uani 1 1 d .
N4 N 0.65611(11) 0.6851(3) -0.0037(2) 0.0557(10) Uani 1 1 d .
C4 C 0.64633(11) 0.6851(3) 0.0481(2) 0.0383(10) Uani 1 1 d .
N5 N 0.67872(11) 0.9179(3) 0.1621(2) 0.0634(12) Uani 1 1 d .
C5 C 0.66081(11) 0.8396(3) 0.1566(2) 0.0426(10) Uani 1 1 d .
N6 N 0.57473(12) 0.8902(3) 0.0595(3) 0.0788(14) Uani 1 1 d .
C6 C 0.59343(12) 0.8215(3) 0.0904(3) 0.0451(11) Uani 1 1 d .
N7 N 0.65466(13) 0.7389(4) 0.3220(2) 0.0771(14) Uani 1 1 d .
C7 C 0.64501(12) 0.7210(4) 0.2615(2) 0.0478(11) Uani 1 1 d .
N8 N 0.55406(12) 0.6756(3) 0.2088(2) 0.0602(11) Uani 1 1 d .
C8 C 0.58000(12) 0.6826(3) 0.1883(2) 0.0403(10) Uani 1 1 d .
N9 N 0.51092(9) 0.3496(3) 0.07912(17) 0.0389(8) Uani 1 1 d .
C9 C 0.49211(12) 0.2543(3) 0.0613(2) 0.0429(10) Uani 1 1 d .
H9 H 0.4804 0.2410 0.0121 0.051 Uiso 1 1 calc R
N10 N 0.63462(8) -0.1966(2) 0.59812(16) 0.0316(7) Uani 1 1 d .
C10 C 0.48900(12) 0.1739(3) 0.1116(2) 0.0424(10) Uani 1 1 d .
H10 H 0.4753 0.1073 0.0971 0.051 Uiso 1 1 calc R
N11 N 0.63288(9) 0.1483(2) 0.26988(16) 0.0330(7) Uani 1 1 d .
C11 C 0.50620(11) 0.1925(3) 0.1833(2) 0.0372(9) Uani 1 1 d .
N12 N 0.70499(9) 0.6629(2) -0.18054(16) 0.0346(7) Uani 1 1 d .
C12 C 0.52778(12) 0.2877(4) 0.2014(2) 0.0452(10) Uani 1 1 d .
H12 H 0.5414 0.3000 0.2497 0.054 Uiso 1 1 calc R
N13 N 0.70752(9) 0.3466(3) 0.14765(17) 0.0364(7) Uani 1 1 d .
C13 C 0.52907(11) 0.3640(4) 0.1484(2) 0.0430(10) Uani 1 1 d .
H13 H 0.5434 0.4298 0.1613 0.052 Uiso 1 1 calc R
C14 C 0.59854(12) -0.2118(4) 0.5748(2) 0.0442(10) Uani 1 1 d .
H14 H 0.5862 -0.2484 0.6060 0.053 Uiso 1 1 calc R
C15 C 0.57792(11) -0.1779(3) 0.5086(2) 0.0439(10) Uani 1 1 d .
H15 H 0.5520 -0.1888 0.4953 0.053 Uiso 1 1 calc R
C16 C 0.59549(10) -0.1274(3) 0.46122(19) 0.0315(8) Uani 1 1 d .
C17 C 0.63317(11) -0.1151(4) 0.4838(2) 0.0430(10) Uani 1 1 d .
H17 H 0.6465 -0.0834 0.4527 0.052 Uiso 1 1 calc R
C18 C 0.65105(11) -0.1491(3) 0.5514(2) 0.0407(9) Uani 1 1 d .
H18 H 0.6769 -0.1383 0.5664 0.049 Uiso 1 1 calc R
C19 C 0.59509(10) 0.0022(3) 0.3390(2) 0.0346(9) Uani 1 1 d .
C20 C 0.63134(12) 0.1653(3) 0.3382(2) 0.0396(9) Uani 1 1 d .
H20 H 0.6438 0.2285 0.3631 0.047 Uiso 1 1 calc R
C21 C 0.61264(11) 0.0959(3) 0.3740(2) 0.0409(10) Uani 1 1 d .
H21 H 0.6118 0.1123 0.4220 0.049 Uiso 1 1 calc R
C22 C 0.59621(12) -0.0161(3) 0.2684(2) 0.0395(9) Uani 1 1 d .
H22 H 0.5842 -0.0790 0.2424 0.047 Uiso 1 1 calc R
C23 C 0.61522(11) 0.0594(3) 0.2365(2) 0.0388(9) Uani 1 1 d .
H23 H 0.6156 0.0468 0.1878 0.047 Uiso 1 1 calc R
C24 C 0.70304(12) 0.5538(3) -0.1652(2) 0.0412(10) Uani 1 1 d .
H24 H 0.6853 0.5087 -0.1971 0.049 Uiso 1 1 calc R
C25 C 0.72553(12) 0.5043(3) -0.1055(2) 0.0449(10) Uani 1 1 d .
H25 H 0.7235 0.4265 -0.0969 0.054 Uiso 1 1 calc R
C26 C 0.75096(10) 0.5685(4) -0.0584(2) 0.0389(9) Uani 1 1 d .
C27 C 0.75435(12) 0.6801(3) -0.0741(2) 0.0455(11) Uani 1 1 d .
H27 H 0.7726 0.7257 -0.0438 0.055 Uiso 1 1 calc R
C28 C 0.73065(12) 0.7239(3) -0.1351(2) 0.0430(10) Uani 1 1 d .
H28 H 0.7326 0.8012 -0.1452 0.052 Uiso 1 1 calc R
C29 C 0.69242(11) 0.4077(3) 0.0886(2) 0.0365(9) Uani 1 1 d .
H29 H 0.6664 0.4152 0.0746 0.044 Uiso 1 1 calc R
C30 C 0.71278(10) 0.4598(3) 0.0474(2) 0.0362(9) Uani 1 1 d .
H30 H 0.7009 0.5028 0.0065 0.043 Uiso 1 1 calc R
C31 C 0.75035(10) 0.4490(3) 0.0664(2) 0.0369(9) Uani 1 1 d .
C32 C 0.76642(11) 0.3875(4) 0.1281(2) 0.0472(11) Uani 1 1 d .
H32 H 0.7924 0.3788 0.1435 0.057 Uiso 1 1 calc R
C33 C 0.74390(12) 0.3395(4) 0.1663(2) 0.0453(10) Uani 1 1 d .
H33 H 0.7552 0.2989 0.2087 0.054 Uiso 1 1 calc R
C34 C 0.4139(3) 0.4757(8) 0.1407(4) 0.146(3) Uani 1 1 d D
H34A H 0.4027 0.4579 0.1808 0.175 Uiso 1 1 calc R
H34B H 0.4149 0.4073 0.1120 0.175 Uiso 1 1 calc R
C35 C 0.3949(4) 0.5688(9) 0.0959(5) 0.202(6) Uani 1 1 d D
H35A H 0.3730 0.5900 0.1117 0.304 Uiso 1 1 calc R
H35B H 0.3876 0.5452 0.0453 0.304 Uiso 1 1 calc R
H35C H 0.4116 0.6332 0.1008 0.304 Uiso 1 1 calc R

loop_
_atom_site_aniso_label
_atom_site_aniso_U_11
_atom_site_aniso_U_22
_atom_site_aniso_U_33
_atom_site_aniso_U_23
_atom_site_aniso_U_13
_atom_site_aniso_U_12
W1 0.02536(9) 0.01954(8) 0.02933(9) -0.00098(5) -0.00338(6) -0.00259(5)
Cd1 0.0270(2) 0.0420(2) 0.0304(2) -0.00359(16) 0.00141(17) -0.00688(16)
S1 0.0655(11) 0.0420(8) 0.0388(9) 0.000 0.0125(8) 0.000
O1 0.048(2) 0.086(2) 0.053(2) -0.0331(18) -0.0013(17) 0.0055(19)
N1 0.0319(18) 0.0442(18) 0.0379(19) -0.0071(15) 0.0036(15) -0.0078(15)
C1 0.029(2) 0.0290(17) 0.030(2) -0.0004(15) 0.0039(16) -0.0012(15)
Cd2 0.03424(15) 0.02370(13) 0.02266(14) -0.00047(9) 0.00385(11) -0.00058(10)
S2 0.0391(6) 0.0590(6) 0.0330(6) 0.0175(5) -0.0032(5) -0.0147(5)
O2 0.0309(16) 0.0287(13) 0.085(2) -0.0180(14) -0.0114(16) 0.0029(12)
N2 0.0368(18) 0.0289(16) 0.0410(19) 0.0013(14) 0.0041(15) -0.0007(13)
C2 0.0227(18) 0.0276(18) 0.031(2) -0.0031(15) -0.0007(15) -0.0022(14)
S3 0.0311(6) 0.0910(9) 0.0444(7) 0.0329(6) 0.0066(5) 0.0102(6)
O3 0.095(4) 0.326(10) 0.172(7) -0.117(7) 0.050(4) -0.032(6)
N3 0.0298(19) 0.0433(19) 0.055(2) 0.0080(16) -0.0019(17) -0.0028(15)
C3 0.036(2) 0.0276(18) 0.034(2) 0.0022(16) -0.0020(18) -0.0067(16)
N4 0.056(3) 0.069(3) 0.043(2) 0.0145(18) 0.013(2) 0.0001(19)
C4 0.030(2) 0.033(2) 0.045(3) 0.0064(17) -0.0022(19) -0.0019(15)
N5 0.057(3) 0.0328(19) 0.094(3) -0.0078(19) 0.007(2) -0.0126(18)
C5 0.037(2) 0.0255(18) 0.058(3) -0.0031(17) -0.001(2) -0.0036(17)
N6 0.065(3) 0.044(2) 0.106(4) 0.017(2) -0.019(3) 0.006(2)
C6 0.041(2) 0.029(2) 0.055(3) 0.0016(18) -0.005(2) -0.0035(17)
N7 0.071(3) 0.118(4) 0.035(2) -0.023(2) 0.000(2) -0.032(3)
C7 0.041(2) 0.054(2) 0.044(3) -0.012(2) 0.001(2) -0.011(2)
N8 0.049(3) 0.087(3) 0.048(2) -0.014(2) 0.018(2) -0.007(2)
C8 0.041(2) 0.043(2) 0.030(2) -0.0069(16) -0.0040(19) 0.0010(18)
N9 0.0348(18) 0.0466(18) 0.0336(19) -0.0005(15) 0.0059(15) -0.0039(15)
C9 0.046(2) 0.048(2) 0.031(2) -0.0034(18) 0.0042(19) -0.0031(19)
N10 0.0307(18) 0.0369(16) 0.0262(17) 0.0056(13) 0.0050(14) -0.0015(13)
C10 0.045(2) 0.041(2) 0.038(2) -0.0044(17) 0.004(2) -0.0048(18)
N11 0.0445(19) 0.0264(14) 0.0297(17) 0.0032(13) 0.0128(15) -0.0030(13)
C11 0.038(2) 0.041(2) 0.032(2) -0.0007(16) 0.0076(18) 0.0051(17)
N12 0.0424(19) 0.0353(16) 0.0247(17) 0.0026(13) 0.0058(15) 0.0039(14)
C12 0.044(3) 0.058(2) 0.030(2) -0.0051(19) 0.0028(19) -0.009(2)
N13 0.041(2) 0.0395(17) 0.0276(17) 0.0063(13) 0.0066(15) -0.0011(14)
C13 0.034(2) 0.051(2) 0.041(2) -0.0062(19) 0.0044(19) -0.0109(19)
C14 0.040(2) 0.060(3) 0.033(2) 0.0126(19) 0.0100(19) -0.005(2)
C15 0.030(2) 0.063(3) 0.037(2) 0.0132(19) 0.0044(18) -0.0115(19)
C16 0.037(2) 0.0292(17) 0.0270(19) 0.0053(15) 0.0062(16) -0.0026(15)
C17 0.031(2) 0.062(3) 0.036(2) 0.0202(19) 0.0085(18) -0.0072(19)
C18 0.028(2) 0.056(2) 0.036(2) 0.0156(19) 0.0035(17) -0.0083(18)
C19 0.032(2) 0.038(2) 0.032(2) 0.0136(16) 0.0048(17) 0.0012(16)
C20 0.051(3) 0.0358(19) 0.030(2) -0.0031(16) 0.0079(19) -0.0084(18)
C21 0.054(3) 0.047(2) 0.022(2) 0.0016(16) 0.0095(18) -0.0076(19)
C22 0.051(3) 0.0299(19) 0.038(2) -0.0042(16) 0.013(2) -0.0077(17)
C23 0.055(3) 0.0339(19) 0.031(2) -0.0007(16) 0.0158(19) -0.0039(18)
C24 0.059(3) 0.036(2) 0.027(2) -0.0015(16) 0.0070(19) 0.0019(18)
C25 0.063(3) 0.036(2) 0.036(2) 0.0076(17) 0.011(2) 0.0073(19)
C26 0.028(2) 0.063(3) 0.027(2) 0.0150(19) 0.0102(17) 0.0103(18)
C27 0.038(2) 0.062(3) 0.034(2) 0.0099(19) 0.0035(19) -0.0128(19)
C28 0.048(3) 0.044(2) 0.035(2) 0.0111(18) 0.007(2) -0.0095(19)
C29 0.033(2) 0.047(2) 0.029(2) 0.0076(16) 0.0059(17) 0.0064(17)
C30 0.032(2) 0.047(2) 0.029(2) 0.0125(17) 0.0074(17) 0.0103(17)
C31 0.033(2) 0.049(2) 0.028(2) 0.0085(17) 0.0075(17) 0.0075(17)
C32 0.031(2) 0.063(3) 0.043(3) 0.022(2) 0.0010(19) 0.0104(19)
C33 0.042(3) 0.055(2) 0.033(2) 0.0202(19) -0.0011(19) 0.0034(19)
C34 0.201(11) 0.150(8) 0.085(6) 0.005(6) 0.035(7) 0.015(8)
C35 0.311(16) 0.187(10) 0.129(8) 0.011(8) 0.092(10) 0.137(11)

loop_
_atom_type_symbol
_atom_type_description
_atom_type_scat_dispersion_real
_atom_type_scat_dispersion_imag
_atom_type_scat_source
C C 0.0033 0.0016 'International Tables Vol C Tables 4.2.6.8 and 6.1.1.4'
H H 0.0000 0.0000 'International Tables Vol C Tables 4.2.6.8 and 6.1.1.4'
N N 0.0061 0.0033 'International Tables Vol C Tables 4.2.6.8 and 6.1.1.4'
O O 0.0106 0.0060 'International Tables Vol C Tables 4.2.6.8 and 6.1.1.4'
S S 0.1246 0.1234 'International Tables Vol C Tables 4.2.6.8 and 6.1.1.4'
Cd Cd -0.8075 1.2024 'International Tables Vol C Tables 4.2.6.8 and 6.1.1.4'
W W -0.8490 6.8722 'International Tables Vol C Tables 4.2.6.8 and 6.1.1.4'

loop_
_geom_angle_atom_site_label_1
_geom_angle_atom_site_label_2
_geom_angle_atom_site_label_3
_geom_angle
_geom_angle_site_symmetry_1
_geom_angle_site_symmetry_3
C8 W1 C5 120.69(15) . .
C8 W1 C6 75.80(16) . .
C5 W1 C6 72.07(15) . .
C8 W1 C7 71.73(16) . .
C5 W1 C7 75.62(17) . .
C6 W1 C7 111.41(17) . .
C8 W1 C2 79.71(14) . .
C5 W1 C2 143.18(14) . .
C6 W1 C2 144.68(14) . .
C7 W1 C2 83.96(15) . .
C8 W1 C1 72.05(14) . .
C5 W1 C1 140.12(15) . .
C6 W1 C1 75.91(13) . .
C7 W1 C1 139.59(15) . .
C2 W1 C1 72.53(12) . .
C8 W1 C4 143.27(14) . .
C5 W1 C4 78.27(15) . .
C6 W1 C4 82.12(16) . .
C7 W1 C4 144.65(16) . .
C2 W1 C4 103.88(13) . .
C1 W1 C4 74.33(14) . .
C8 W1 C3 137.90(15) . .
C5 W1 C3 72.58(14) . .
C6 W1 C3 141.13(15) . .
C7 W1 C3 74.35(16) . .
C2 W1 C3 72.56(13) . .
C1 W1 C3 125.75(13) . .
C4 W1 C3 75.37(14) . .
N1 Cd1 N1 180.00 5_665 .
N1 Cd1 N9 87.72(11) 5_665 .
N1 Cd1 N9 92.28(11) . .
N1 Cd1 N9 92.28(11) 5_665 5_665
N1 Cd1 N9 87.72(11) . 5_665
N9 Cd1 N9 180.00 . 5_665
N1 Cd1 O1 91.41(12) 5_665 .
N1 Cd1 O1 88.59(12) . .
N9 Cd1 O1 90.81(13) . .
N9 Cd1 O1 89.19(13) 5_665 .
N1 Cd1 O1 88.59(12) 5_665 5_665
N1 Cd1 O1 91.41(12) . 5_665
N9 Cd1 O1 89.19(13) . 5_665
N9 Cd1 O1 90.81(13) 5_665 5_665
O1 Cd1 O1 180.00 . 5_665
C11 S1 C11 99.6(2) 2_655 .
C1 N1 Cd1 151.5(3) . .
N1 C1 W1 173.9(3) . .
O2 Cd2 N12 90.56(11) . 6_566
O2 Cd2 N10 92.50(10) . 6
N12 Cd2 N10 174.03(10) 6_566 6
O2 Cd2 N13 85.23(12) . .
N12 Cd2 N13 89.73(11) 6_566 .
N10 Cd2 N13 85.41(11) 6 .
O2 Cd2 N11 88.76(11) . .
N12 Cd2 N11 94.59(11) 6_566 .
N10 Cd2 N11 90.60(10) 6 .
N13 Cd2 N11 172.63(11) . .
O2 Cd2 N2 174.53(12) . .
N12 Cd2 N2 88.76(11) 6_566 .
N10 Cd2 N2 87.71(10) 6 .
N13 Cd2 N2 89.34(11) . .
N11 Cd2 N2 96.71(11) . .
C16 S2 C19 105.20(17) . .
C2 N2 Cd2 144.4(3) . .
N2 C2 W1 177.8(3) . .
C31 S3 C26 103.80(18) . .
N3 C3 W1 176.3(4) . .
N4 C4 W1 178.7(4) . .
N5 C5 W1 178.6(4) . .
N6 C6 W1 178.6(4) . .
N7 C7 W1 178.4(4) . .
N8 C8 W1 177.4(4) . .
C9 N9 C13 117.7(3) . .
C9 N9 Cd1 119.8(3) . .
C13 N9 Cd1 120.7(3) . .
N9 C9 C10 122.9(4) . .
C14 N10 C18 116.0(3) . .
C14 N10 Cd2 123.1(2) . 6_556
C18 N10 Cd2 120.8(2) . 6_556
C11 C10 C9 118.8(4) . .
C23 N11 C20 116.9(3) . .
C23 N11 Cd2 119.7(2) . .
C20 N11 Cd2 123.2(2) . .
C10 C11 C12 118.5(4) . .
C10 C11 S1 120.0(3) . .
C12 C11 S1 121.5(3) . .
C28 N12 C24 117.1(3) . .
C28 N12 Cd2 120.6(2) . 6_565
C24 N12 Cd2 122.0(3) . 6_565
C13 C12 C11 119.0(4) . .
C33 N13 C29 116.6(3) . .
C33 N13 Cd2 123.4(3) . .
C29 N13 Cd2 120.0(3) . .
N9 C13 C12 122.9(4) . .
N10 C14 C15 124.1(4) . .
C14 C15 C16 118.9(4) . .
C17 C16 C15 117.4(3) . .
C17 C16 S2 125.6(3) . .
C15 C16 S2 116.9(3) . .
C18 C17 C16 119.1(4) . .
N10 C18 C17 124.4(4) . .
C21 C19 C22 118.3(3) . .
C21 C19 S2 124.7(3) . .
C22 C19 S2 116.8(3) . .
N11 C20 C21 123.4(3) . .
C20 C21 C19 119.0(4) . .
C19 C22 C23 118.5(3) . .
N11 C23 C22 123.9(4) . .
N12 C24 C25 123.0(4) . .
C26 C25 C24 119.2(4) . .
C25 C26 C27 118.9(4) . .
C25 C26 S3 123.0(3) . .
C27 C26 S3 118.1(3) . .
C26 C27 C28 118.5(4) . .
N12 C28 C27 123.3(4) . .
N13 C29 C30 123.4(4) . .
C31 C30 C29 119.2(3) . .
C30 C31 C32 118.0(4) . .
C30 C31 S3 125.2(3) . .
C32 C31 S3 116.7(3) . .
C33 C32 C31 118.7(4) . .
N13 C33 C32 124.1(4) . .
O3 C34 C35 97.6(8) . .

loop_
_geom_bond_atom_site_label_1
_geom_bond_atom_site_label_2
_geom_bond_distance
_geom_bond_site_symmetry_2
W1 C8 2.156(5) .
W1 C5 2.156(4) .
W1 C6 2.157(4) .
W1 C7 2.166(4) .
W1 C2 2.169(3) .
W1 C1 2.170(4) .
W1 C4 2.170(5) .
W1 C3 2.177(4) .
Cd1 N1 2.313(3) 5_665
Cd1 N1 2.313(3) .
Cd1 N9 2.320(3) .
Cd1 N9 2.320(3) 5_665
Cd1 O1 2.334(3) .
Cd1 O1 2.334(3) 5_665
S1 C11 1.778(4) 2_655
S1 C11 1.778(4) .
N1 C1 1.147(4) .
Cd2 O2 2.301(2) .
Cd2 N12 2.349(3) 6_566
Cd2 N10 2.365(3) 6
Cd2 N13 2.365(3) .
Cd2 N11 2.368(3) .
Cd2 N2 2.390(3) .
S2 C16 1.759(4) .
S2 C19 1.773(4) .
N2 C2 1.152(4) .
S3 C31 1.769(4) .
S3 C26 1.779(4) .
O3 C34 1.464(7) .
N3 C3 1.137(5) .
N4 C4 1.144(6) .
N5 C5 1.141(5) .
N6 C6 1.143(5) .
N7 C7 1.146(5) .
N8 C8 1.142(6) .
N9 C9 1.338(5) .
N9 C13 1.342(5) .
C9 C10 1.387(6) .
N10 C14 1.328(5) .
N10 C18 1.337(5) .
N10 Cd2 2.365(3) 6_556
C10 C11 1.382(5) .
N11 C23 1.327(5) .
N11 C20 1.342(5) .
C11 C12 1.388(5) .
N12 C28 1.340(5) .
N12 C24 1.341(5) .
N12 Cd2 2.349(3) 6_565
C12 C13 1.377(6) .
N13 C33 1.325(5) .
N13 C29 1.346(4) .
C14 C15 1.371(6) .
C15 C16 1.390(5) .
C16 C17 1.379(5) .
C17 C18 1.363(5) .
C19 C21 1.383(5) .
C19 C22 1.384(5) .
C20 C21 1.378(5) .
C22 C23 1.386(5) .
C24 C25 1.373(5) .
C25 C26 1.371(6) .
C26 C27 1.379(5) .
C27 C28 1.381(6) .
C29 C30 1.380(5) .
C30 C31 1.372(5) .
C31 C32 1.395(5) .
C32 C33 1.377(6) .
C34 C35 1.474(8) .

loop_
_geom_hbond_atom_site_label_D
_geom_hbond_atom_site_label_H
_geom_hbond_atom_site_label_A
_geom_hbond_distance_DH
_geom_hbond_distance_HA
_geom_hbond_distance_DA
_geom_hbond_angle_DHA
_geom_hbond_site_symmetry_A
O2 H2A N5 0.815(10) 1.895(11) 2.709(4) 177(4) 1_545
O2 H2B N3 0.818(10) 1.986(11) 2.800(4) 173(3) 4_645
O1 H1A N8 0.811(10) 2.170(17) 2.955(5) 163(4) .
O1 H1B O3 0.835(10) 1.86(3) 2.556(8) 140(4) .
O3 H3C N8 0.83 2.19 3.011(8) 170.3 2_655
